data_4340680
loop_
_publ_author_name
'Mullane, Kimberly C.'
'Lewis, Andrew J.'
'Yin, Haolin'
'Carroll, Patrick J.'
'Schelter, Eric J.'

_publ_section_title
;
 Anomalous one-electron processes in the chemistry of uranium nitrogen
 multiple bonds.
;
_journal_issue 17
_journal_name_full 'Inorganic chemistry'
_journal_page_first 9129
_journal_page_last 9139
_journal_paper_doi 10.1021/ic501149u
_journal_volume 53
_journal_year 2014
_chemical_formula_sum 'C105 H194 K2 N8 O6 Si12 U2'
_chemical_formula_weight 2556.02
_space_group_IT_number 2
_symmetry_cell_setting triclinic
_symmetry_Int_Tables_number 2
_symmetry_space_group_name_Hall '-P 1'
_symmetry_space_group_name_H-M 'P -1'
_atom_sites_solution_hydrogens geom
_atom_sites_solution_primary direct
_audit_creation_method SHELXL-97
_cell_angle_alpha 106.649(2)
_cell_angle_beta 100.783(2)
_cell_angle_gamma 104.004(2)
_cell_formula_units_Z 1
_cell_length_a 12.1664(5)
_cell_length_b 14.2391(6)
_cell_length_c 20.5772(9)
_cell_measurement_temperature 100(1)
_cell_volume 3185.3(2)
_computing_data_collection 'Bruker APEX2'
_computing_data_reduction 'Bruker SAINT'
_computing_structure_refinement 'SHELXL-97 (Sheldrick, 2008)'
_computing_structure_solution 'SHELXS-97 (Sheldrick, 2008)'
_diffrn_ambient_temperature 100(1)
_diffrn_measured_fraction_theta_full 0.992
_diffrn_measured_fraction_theta_max 0.992
_diffrn_measurement_device 'CCD Area Detector'
_diffrn_measurement_device_type 'Bruker APEXII'
_diffrn_measurement_method 'phi and omega scans'
_diffrn_radiation_monochromator graphite
_diffrn_radiation_source 'sealed tube'
_diffrn_radiation_type MoK\a
_diffrn_radiation_wavelength 0.71073
_diffrn_reflns_av_R_equivalents 0.0207
_diffrn_reflns_av_sigmaI/netI 0.0119
_diffrn_reflns_limit_h_max 15
_diffrn_reflns_limit_h_min -15
_diffrn_reflns_limit_k_max 18
_diffrn_reflns_limit_k_min -18
_diffrn_reflns_limit_l_max 26
_diffrn_reflns_limit_l_min -26
_diffrn_reflns_number 105207
_diffrn_reflns_theta_full 27.54
_diffrn_reflns_theta_max 27.54
_diffrn_reflns_theta_min 1.79
_exptl_absorpt_coefficient_mu 2.766
_exptl_absorpt_correction_T_max 0.7456
_exptl_absorpt_correction_T_min 0.6165
_exptl_absorpt_correction_type multi-scan
_exptl_absorpt_process_details '(SADABS; Sheldrick, 2007)'
_exptl_crystal_density_diffrn 1.333
_exptl_crystal_density_method 'not measured'
_exptl_crystal_F_000 1318
_exptl_crystal_size_max 0.38
_exptl_crystal_size_mid 0.38
_exptl_crystal_size_min 0.12
_refine_diff_density_max 1.033
_refine_diff_density_min -0.616
_refine_diff_density_rms 0.127
_refine_ls_extinction_method none
_refine_ls_goodness_of_fit_ref 1.167
_refine_ls_hydrogen_treatment constr
_refine_ls_matrix_type full
_refine_ls_number_parameters 632
_refine_ls_number_reflns 14598
_refine_ls_number_restraints 16
_refine_ls_restrained_S_all 1.179
_refine_ls_R_factor_all 0.0174
_refine_ls_R_factor_gt 0.0156
_refine_ls_shift/su_max 0.013
_refine_ls_shift/su_mean 0.000
_refine_ls_structure_factor_coef Fsqd
_refine_ls_weighting_details 'calc w=1/[\s^2^(Fo^2^)+(0.0269P)^2^+1.4368P] where P=(Fo^2^+2Fc^2^)/3'
_refine_ls_weighting_scheme calc
_refine_ls_wR_factor_gt 0.0431
_refine_ls_wR_factor_ref 0.0479
_reflns_number_gt 14067
_reflns_number_total 14598
_reflns_threshold_expression >2sigma(I)
_cod_data_source_file ic501149u_si_002.cif
_cod_data_source_block 4-K
_cod_depositor_comments
;
The following automatic conversions were performed:
'_atom_site_symetry_multiplicity' tag replaced with
'_atom_site_symmetry_multiplicity'.

Automatic conversion script
Id: cif_correct_tags 1440 2010-10-19 06:21:57Z saulius 

 Adding full bibliography for 4340671--4340680.cif.
;
_cod_original_cell_volume 3185.2(2)
_cod_original_sg_symbol_H-M 'P -1       '
_cod_database_code 4340680

loop_
_symmetry_equiv_pos_as_xyz
'x, y, z'
'-x, -y, -z'

loop_
_atom_site_label
_atom_site_type_symbol
_atom_site_fract_x
_atom_site_fract_y
_atom_site_fract_z
_atom_site_U_iso_or_equiv
_atom_site_adp_type
_atom_site_occupancy
_atom_site_symmetry_multiplicity
_atom_site_calc_flag
_atom_site_refinement_flags
_atom_site_disorder_assembly
_atom_site_disorder_group
U1 U 0.348312(5) 1.129750(4) 0.290705(3) 0.01289(2) Uani 1 1 d . . .
K1 K -0.02726(4) 0.73634(3) 0.23965(2) 0.02813(9) Uani 1 1 d . . .
Si1 Si 0.63397(4) 1.11147(4) 0.32525(3) 0.01836(9) Uani 1 1 d . . .
Si2 Si 0.62000(4) 1.28180(4) 0.27182(3) 0.02036(10) Uani 1 1 d . . .
Si3 Si 0.21508(5) 1.20368(4) 0.15593(3) 0.02258(10) Uani 1 1 d . . .
Si4 Si 0.13739(5) 1.27194(5) 0.28526(3) 0.03027(12) Uani 1 1 d . . .
Si5 Si 0.41256(4) 1.26064(4) 0.47228(2) 0.01774(9) Uani 1 1 d . . .
Si6 Si 0.24437(4) 1.05053(4) 0.42993(2) 0.01782(9) Uani 1 1 d . . .
O1 O -0.23446(17) 0.72027(15) 0.26403(14) 0.0627(6) Uani 1 1 d . . .
O2 O -0.11970(14) 0.54082(12) 0.16091(8) 0.0372(4) Uani 1 1 d . . .
O3 O 0.01807(15) 0.68104(13) 0.35336(8) 0.0357(3) Uani 1 1 d . . .
N1 N 0.55255(12) 1.18160(11) 0.29594(7) 0.0163(3) Uani 1 1 d . . .
N2 N 0.22139(13) 1.21003(12) 0.24156(8) 0.0203(3) Uani 1 1 d . . .
N3 N 0.32744(13) 1.14562(11) 0.40661(7) 0.0161(3) Uani 1 1 d . . .
N4 N 0.27038(12) 0.98369(11) 0.22659(7) 0.0164(3) Uani 1 1 d . . .
C1 C 0.53533(16) 1.00278(15) 0.34159(10) 0.0234(4) Uani 1 1 d . . .
H1a H 0.4991 1.0301 0.3771 0.035 Uiso 1 1 calc R . .
H1b H 0.5809 0.9631 0.3573 0.035 Uiso 1 1 calc R . .
H1c H 0.4754 0.9593 0.2987 0.035 Uiso 1 1 calc R . .
C2 C 0.74960(18) 1.18494(17) 0.41215(11) 0.0303(4) Uani 1 1 d . . .
H2a H 0.8089 1.2382 0.4068 0.045 Uiso 1 1 calc R . .
H2b H 0.7851 1.1386 0.4271 0.045 Uiso 1 1 calc R . .
H2c H 0.7137 1.2155 0.4469 0.045 Uiso 1 1 calc R . .
C3 C 0.71506(18) 1.05724(17) 0.26211(12) 0.0302(4) Uani 1 1 d . . .
H3a H 0.6597 1.0137 0.2175 0.045 Uiso 1 1 calc R . .
H3b H 0.7572 1.0175 0.2808 0.045 Uiso 1 1 calc R . .
H3c H 0.7697 1.1128 0.2558 0.045 Uiso 1 1 calc R . .
C4 C 0.76773(18) 1.36749(17) 0.33391(12) 0.0354(5) Uani 1 1 d . . .
H4a H 0.7600 1.3925 0.3808 0.053 Uiso 1 1 calc R . .
H4b H 0.7962 1.4249 0.3193 0.053 Uiso 1 1 calc R . .
H4c H 0.8224 1.3288 0.3333 0.053 Uiso 1 1 calc R . .
C5 C 0.64943(19) 1.23574(19) 0.18321(11) 0.0324(4) Uani 1 1 d . . .
H5a H 0.7235 1.2220 0.1893 0.049 Uiso 1 1 calc R . .
H5b H 0.6523 1.2880 0.1622 0.049 Uiso 1 1 calc R . .
H5c H 0.5875 1.1737 0.1531 0.049 Uiso 1 1 calc R . .
C6 C 0.53064(18) 1.37311(15) 0.27086(11) 0.0265(4) Uani 1 1 d . . .
H6a H 0.4490 1.3365 0.2623 0.040 Uiso 1 1 calc R . .
H6b H 0.5401 1.4010 0.2342 0.040 Uiso 1 1 calc R . .
H6c H 0.5574 1.4283 0.3156 0.040 Uiso 1 1 calc R . .
C7 C 0.33577(18) 1.15673(15) 0.12734(10) 0.0257(4) Uani 1 1 d . . .
H7a H 0.4084 1.2128 0.1456 0.039 Uiso 1 1 calc R . .
H7b H 0.3161 1.1306 0.0767 0.039 Uiso 1 1 calc R . .
H7c H 0.3446 1.1027 0.1450 0.039 Uiso 1 1 calc R . .
C8 C 0.2374(2) 1.33352(17) 0.14455(12) 0.0315(4) Uani 1 1 d . . .
H8a H 0.1745 1.3595 0.1553 0.047 Uiso 1 1 calc R . .
H8b H 0.2375 1.3261 0.0967 0.047 Uiso 1 1 calc R . .
H8c H 0.3113 1.3810 0.1759 0.047 Uiso 1 1 calc R . .
C9 C 0.0746(2) 1.1157(2) 0.08804(12) 0.0383(5) Uani 1 1 d . . .
H9a H 0.0626 1.0465 0.0881 0.058 Uiso 1 1 calc R . .
H9b H 0.0793 1.1172 0.0423 0.058 Uiso 1 1 calc R . .
H9c H 0.0098 1.1382 0.0990 0.058 Uiso 1 1 calc R . .
C10 C 0.2260(3) 1.4099(2) 0.34058(16) 0.0512(7) Uani 1 1 d . . .
H10a H 0.2952 1.4113 0.3727 0.077 Uiso 1 1 calc R . .
H10b H 0.1791 1.4416 0.3668 0.077 Uiso 1 1 calc R . .
H10c H 0.2488 1.4469 0.3104 0.077 Uiso 1 1 calc R . .
C11 C 0.0010(3) 1.2739(3) 0.22574(16) 0.0602(9) Uani 1 1 d . . .
H11a H 0.0225 1.3050 0.1924 0.090 Uiso 1 1 calc R . .
H11b H -0.0387 1.3131 0.2535 0.090 Uiso 1 1 calc R . .
H11c H -0.0506 1.2045 0.2009 0.090 Uiso 1 1 calc R . .
C12 C 0.07573(19) 1.2087(2) 0.34432(12) 0.0356(5) Uani 1 1 d . . .
H12a H 0.0241 1.1402 0.3166 0.053 Uiso 1 1 calc R . .
H12b H 0.0324 1.2483 0.3684 0.053 Uiso 1 1 calc R . .
H12c H 0.1390 1.2052 0.3783 0.053 Uiso 1 1 calc R . .
C13 C 0.50564(19) 1.34623(15) 0.43550(11) 0.0284(4) Uani 1 1 d . . .
H13a H 0.5603 1.3143 0.4179 0.043 Uiso 1 1 calc R . .
H13b H 0.5483 1.4117 0.4720 0.043 Uiso 1 1 calc R . .
H13c H 0.4559 1.3565 0.3978 0.043 Uiso 1 1 calc R . .
C14 C 0.32816(19) 1.34157(15) 0.51667(10) 0.0270(4) Uani 1 1 d . . .
H14a H 0.2762 1.3554 0.4819 0.040 Uiso 1 1 calc R . .
H14b H 0.3823 1.4056 0.5503 0.040 Uiso 1 1 calc R . .
H14c H 0.2828 1.3051 0.5405 0.040 Uiso 1 1 calc R . .
C15 C 0.51849(18) 1.24492(16) 0.54440(10) 0.0282(4) Uani 1 1 d . . .
H15a H 0.4752 1.2071 0.5683 0.042 Uiso 1 1 calc R . .
H15b H 0.5669 1.3117 0.5774 0.042 Uiso 1 1 calc R . .
H15c H 0.5675 1.2080 0.5243 0.042 Uiso 1 1 calc R . .
C16 C 0.1884(2) 1.09840(17) 0.50843(11) 0.0322(5) Uani 1 1 d . . .
H16a H 0.2539 1.1391 0.5491 0.048 Uiso 1 1 calc R . .
H16b H 0.1424 1.0406 0.5171 0.048 Uiso 1 1 calc R . .
H16c H 0.1402 1.1400 0.4991 0.048 Uiso 1 1 calc R . .
C17 C 0.32727(18) 0.96423(15) 0.45354(10) 0.0248(4) Uani 1 1 d . . .
H17a H 0.3562 0.9342 0.4149 0.037 Uiso 1 1 calc R . .
H17b H 0.2756 0.9104 0.4631 0.037 Uiso 1 1 calc R . .
H17c H 0.3924 1.0039 0.4947 0.037 Uiso 1 1 calc R . .
C18 C 0.10561(16) 0.96628(15) 0.35853(10) 0.0242(4) Uani 1 1 d . . .
H18a H 0.0469 1.0008 0.3597 0.036 Uiso 1 1 calc R . .
H18b H 0.0772 0.9023 0.3660 0.036 Uiso 1 1 calc R . .
H18c H 0.1218 0.9527 0.3134 0.036 Uiso 1 1 calc R . .
C19 C 0.21774(15) 0.88451(13) 0.17016(9) 0.0177(3) Uani 1 1 d . . .
C20 C 0.27374(17) 0.88690(14) 0.10890(9) 0.0221(4) Uani 1 1 d . . .
C21 C 0.39419(18) 0.90050(16) 0.12235(10) 0.0287(4) Uani 1 1 d . . .
H21 H 0.4366 0.9063 0.1667 0.038 Uiso 1 1 calc R . .
C22 C 0.4517(2) 0.90555(19) 0.07097(12) 0.0387(5) Uani 1 1 d . . .
H22 H 0.5322 0.9147 0.0809 0.051 Uiso 1 1 calc R . .
C23 C 0.3897(2) 0.8970(2) 0.00458(11) 0.0446(6) Uani 1 1 d . . .
H23 H 0.4281 0.8996 -0.0302 0.059 Uiso 1 1 calc R . .
C24 C 0.2715(2) 0.88475(19) -0.00927(11) 0.0411(6) Uani 1 1 d . . .
H24 H 0.2300 0.8797 -0.0536 0.055 Uiso 1 1 calc R . .
C25 C 0.2125(2) 0.87967(16) 0.04261(10) 0.0299(4) Uani 1 1 d . . .
H25 H 0.1322 0.8715 0.0326 0.040 Uiso 1 1 calc R . .
C26 C 0.23981(15) 0.79557(13) 0.19458(9) 0.0184(3) Uani 1 1 d . . .
C27 C 0.25544(15) 0.80495(14) 0.26521(9) 0.0182(3) Uani 1 1 d . . .
H27 H 0.2561 0.8661 0.2976 0.024 Uiso 1 1 calc R . .
C28 C 0.27008(16) 0.72472(15) 0.28837(10) 0.0229(4) Uani 1 1 d . . .
H28 H 0.2801 0.7326 0.3358 0.031 Uiso 1 1 calc R . .
C29 C 0.26975(18) 0.63341(16) 0.24097(12) 0.0299(4) Uani 1 1 d . . .
H29 H 0.2791 0.5796 0.2562 0.040 Uiso 1 1 calc R . .
C30 C 0.2553(2) 0.62297(16) 0.17059(12) 0.0348(5) Uani 1 1 d . . .
H30 H 0.2550 0.5617 0.1384 0.046 Uiso 1 1 calc R . .
C31 C 0.24127(19) 0.70309(15) 0.14767(11) 0.0291(4) Uani 1 1 d . . .
H31 H 0.2327 0.6952 0.1004 0.039 Uiso 1 1 calc R . .
C32 C 0.08125(16) 0.85810(14) 0.14488(9) 0.0214(3) Uani 1 1 d . . .
C33 C 0.02649(17) 0.92947(16) 0.17199(10) 0.0252(4) Uani 1 1 d . . .
H33 H 0.0723 0.9944 0.2040 0.034 Uiso 1 1 calc R . .
C34 C -0.09613(19) 0.90565(19) 0.15212(13) 0.0360(5) Uani 1 1 d . . .
H34 H -0.1310 0.9542 0.1715 0.048 Uiso 1 1 calc R . .
C35 C -0.16575(19) 0.8098(2) 0.10355(13) 0.0411(6) Uani 1 1 d . . .
H35 H -0.2473 0.7936 0.0904 0.055 Uiso 1 1 calc R . .
C36 C -0.1127(2) 0.73830(18) 0.07473(12) 0.0372(5) Uani 1 1 d . . .
H36 H -0.1588 0.6743 0.0415 0.049 Uiso 1 1 calc R . .
C37 C 0.00909(18) 0.76178(16) 0.09520(10) 0.0291(4) Uani 1 1 d . . .
H37 H 0.0435 0.7129 0.0757 0.039 Uiso 1 1 calc R . .
C38 C -0.2964(3) 0.7940(2) 0.2667(2) 0.0627(9) Uani 1 1 d . . .
H38a H -0.2880 0.8231 0.2300 0.083 Uiso 1 1 calc R . .
H38b H -0.2655 0.8496 0.3120 0.083 Uiso 1 1 calc R . .
C39 C -0.4214(3) 0.7386(2) 0.2559(2) 0.0601(8) Uani 1 1 d . . .
H39a H -0.4658 0.7192 0.2072 0.080 Uiso 1 1 calc R . .
H39b H -0.4561 0.7815 0.2860 0.080 Uiso 1 1 calc R . .
C40 C -0.4212(2) 0.6459(2) 0.27469(19) 0.0546(7) Uani 1 1 d . . .
H40a H -0.4312 0.6560 0.3216 0.073 Uiso 1 1 calc R . .
H40b H -0.4846 0.5861 0.2413 0.073 Uiso 1 1 calc R . .
C41 C -0.3058(2) 0.6317(2) 0.27209(18) 0.0486(7) Uani 1 1 d . . .
H41a H -0.2688 0.6235 0.3153 0.065 Uiso 1 1 calc R . .
H41b H -0.3158 0.5704 0.2327 0.065 Uiso 1 1 calc R . .
C42 C -0.2289(2) 0.48943(18) 0.10692(12) 0.0383(5) Uani 1 1 d . . .
H42a H -0.2621 0.5391 0.0940 0.051 Uiso 1 1 calc R . .
H42b H -0.2853 0.4468 0.1228 0.051 Uiso 1 1 calc R . .
C43 C -0.1984(3) 0.4231(2) 0.04462(14) 0.0523(7) Uani 1 1 d . . .
H43a H -0.1952 0.4548 0.0088 0.070 Uiso 1 1 calc R . .
H43b H -0.2560 0.3547 0.0236 0.070 Uiso 1 1 calc R . .
C44 C -0.0773(3) 0.4177(3) 0.07675(16) 0.0644(9) Uani 1 1 d . . .
H44a H -0.0771 0.3467 0.0650 0.086 Uiso 1 1 calc R . .
H44b H -0.0169 0.4555 0.0607 0.086 Uiso 1 1 calc R . .
C45 C -0.0592(3) 0.4672(2) 0.15425(16) 0.0584(8) Uani 1 1 d . . .
H45a H -0.0909 0.4162 0.1742 0.078 Uiso 1 1 calc R . .
H45b H 0.0241 0.5003 0.1783 0.078 Uiso 1 1 calc R . .
C46 C 0.0462(3) 0.59001(19) 0.35508(16) 0.0476(7) Uani 1 1 d . . .
H46a H 0.1236 0.5942 0.3481 0.063 Uiso 1 1 calc R . .
H46b H -0.0111 0.5297 0.3180 0.063 Uiso 1 1 calc R . .
C47 C 0.04404(19) 0.58227(17) 0.42714(12) 0.0341(5) Uani 1 1 d . . .
H47a H 0.1221 0.6126 0.4600 0.045 Uiso 1 1 calc R . .
H47b H 0.0126 0.5111 0.4238 0.045 Uiso 1 1 calc R . .
C48 C -0.0377(2) 0.64409(17) 0.44901(11) 0.0324(4) Uani 1 1 d . . .
H48a H -0.1197 0.6019 0.4295 0.043 Uiso 1 1 calc R . .
H48b H -0.0203 0.6731 0.5000 0.043 Uiso 1 1 calc R . .
C49 C -0.0092(2) 0.72757(17) 0.41751(11) 0.0320(4) Uani 1 1 d . . .
H49a H -0.0762 0.7520 0.4077 0.043 Uiso 1 1 calc R . .
H49b H 0.0576 0.7855 0.4497 0.043 Uiso 1 1 calc R . .
C50 C 0.5424(3) 0.5010(5) 0.9423(2) 0.0974(18) Uani 1 1 d . . .
H50 H 0.5702 0.5036 0.9035 0.130 Uiso 1 1 calc R . .
C51 C 0.5215(3) 0.5836(4) 0.9838(2) 0.0890(13) Uani 1 1 d DU . .
H51 H 0.5371 0.6438 0.9731 0.118 Uiso 0.50 1 calc PR A 1
C52 C 0.4783(3) 0.5835(5) 1.04128(19) 0.0981(17) Uani 1 1 d U . .
H52 H 0.4640 0.6418 1.0679 0.130 Uiso 1 1 calc R . .
C53 C 0.5378(5) 0.6680(5) 0.9648(4) 0.0626(16) Uani 0.50 1 d PDU B 2
H53a H 0.5687 0.6569 0.9246 0.094 Uiso 0.50 1 calc PR B 2
H53b H 0.5924 0.7266 1.0033 0.094 Uiso 0.50 1 calc PR B 2
H53c H 0.4638 0.6806 0.9531 0.094 Uiso 0.50 1 calc PR B 2

loop_
_atom_site_aniso_label
_atom_site_aniso_U_11
_atom_site_aniso_U_22
_atom_site_aniso_U_33
_atom_site_aniso_U_23
_atom_site_aniso_U_13
_atom_site_aniso_U_12
U1 0.01250(3) 0.01341(3) 0.01213(3) 0.00410(2) 0.00331(2) 0.00347(2)
K1 0.0247(2) 0.0240(2) 0.0269(2) 0.00388(16) 0.00689(16) -0.00179(16)
Si1 0.0142(2) 0.0194(2) 0.0201(2) 0.00532(18) 0.00470(17) 0.00492(18)
Si2 0.0175(2) 0.0204(2) 0.0206(2) 0.00733(19) 0.00604(18) 0.00070(18)
Si3 0.0212(2) 0.0263(3) 0.0219(2) 0.0131(2) 0.00335(19) 0.0066(2)
Si4 0.0304(3) 0.0438(3) 0.0368(3) 0.0257(3) 0.0180(2) 0.0262(3)
Si5 0.0212(2) 0.0159(2) 0.0148(2) 0.00274(17) 0.00604(18) 0.00586(18)
Si6 0.0204(2) 0.0178(2) 0.0151(2) 0.00522(17) 0.00700(18) 0.00476(18)
O1 0.0480(11) 0.0444(11) 0.131(2) 0.0541(13) 0.0546(13) 0.0264(9)
O2 0.0402(9) 0.0267(8) 0.0308(8) 0.0001(6) -0.0005(7) 0.0062(7)
O3 0.0434(9) 0.0388(9) 0.0322(8) 0.0105(7) 0.0189(7) 0.0214(7)
N1 0.0142(6) 0.0166(7) 0.0157(7) 0.0038(5) 0.0043(5) 0.0027(5)
N2 0.0187(7) 0.0242(8) 0.0230(7) 0.0125(6) 0.0062(6) 0.0100(6)
N3 0.0179(7) 0.0164(7) 0.0141(6) 0.0046(5) 0.0055(5) 0.0058(5)
N4 0.0159(7) 0.0163(7) 0.0143(6) 0.0042(5) 0.0030(5) 0.0028(5)
C1 0.0211(9) 0.0237(9) 0.0273(9) 0.0114(7) 0.0065(7) 0.0076(7)
C2 0.0217(9) 0.0351(11) 0.0276(10) 0.0105(8) -0.0013(8) 0.0043(8)
C3 0.0267(10) 0.0317(10) 0.0372(11) 0.0110(9) 0.0160(9) 0.0138(8)
C4 0.0241(10) 0.0318(11) 0.0392(12) 0.0128(9) 0.0028(9) -0.0067(8)
C5 0.0303(10) 0.0467(13) 0.0285(10) 0.0190(9) 0.0163(8) 0.0134(9)
C6 0.0315(10) 0.0192(9) 0.0276(9) 0.0093(7) 0.0089(8) 0.0039(8)
C7 0.0293(10) 0.0239(9) 0.0216(9) 0.0070(7) 0.0068(7) 0.0058(8)
C8 0.0358(11) 0.0352(11) 0.0339(11) 0.0219(9) 0.0115(9) 0.0161(9)
C9 0.0286(11) 0.0494(14) 0.0308(11) 0.0200(10) -0.0037(9) 0.0031(10)
C10 0.079(2) 0.0389(13) 0.0607(17) 0.0235(12) 0.0400(15) 0.0399(14)
C11 0.0498(15) 0.119(3) 0.0629(18) 0.0644(19) 0.0348(14) 0.0617(18)
C12 0.0279(10) 0.0579(15) 0.0385(12) 0.0279(11) 0.0174(9) 0.0246(10)
C13 0.0356(11) 0.0179(9) 0.0296(10) 0.0039(8) 0.0157(8) 0.0046(8)
C14 0.0358(11) 0.0217(9) 0.0246(9) 0.0041(7) 0.0130(8) 0.0123(8)
C15 0.0291(10) 0.0291(10) 0.0204(9) 0.0037(8) 0.0006(7) 0.0094(8)
C16 0.0395(12) 0.0292(10) 0.0274(10) 0.0070(8) 0.0196(9) 0.0053(9)
C17 0.0293(10) 0.0243(9) 0.0228(9) 0.0121(7) 0.0075(7) 0.0072(8)
C18 0.0212(9) 0.0239(9) 0.0242(9) 0.0070(7) 0.0069(7) 0.0025(7)
C19 0.0197(8) 0.0177(8) 0.0133(7) 0.0045(6) 0.0035(6) 0.0034(6)
C20 0.0288(9) 0.0167(8) 0.0149(8) 0.0021(6) 0.0058(7) 0.0007(7)
C21 0.0311(10) 0.0310(10) 0.0185(9) 0.0039(8) 0.0088(8) 0.0044(8)
C22 0.0363(12) 0.0429(13) 0.0285(11) 0.0043(9) 0.0174(9) 0.0010(10)
C23 0.0560(15) 0.0437(13) 0.0203(10) 0.0022(9) 0.0202(10) -0.0052(11)
C24 0.0523(14) 0.0427(13) 0.0149(9) 0.0082(9) 0.0063(9) -0.0039(11)
C25 0.0364(11) 0.0275(10) 0.0173(9) 0.0060(8) 0.0040(8) 0.0001(8)
C26 0.0182(8) 0.0161(8) 0.0180(8) 0.0048(6) 0.0044(6) 0.0022(6)
C27 0.0163(8) 0.0184(8) 0.0186(8) 0.0059(6) 0.0050(6) 0.0034(6)
C28 0.0181(8) 0.0252(9) 0.0255(9) 0.0126(7) 0.0039(7) 0.0040(7)
C29 0.0295(10) 0.0228(9) 0.0410(11) 0.0165(9) 0.0084(9) 0.0094(8)
C30 0.0466(13) 0.0193(9) 0.0380(12) 0.0046(8) 0.0140(10) 0.0139(9)
C31 0.0405(11) 0.0215(9) 0.0224(9) 0.0036(7) 0.0097(8) 0.0086(8)
C32 0.0209(8) 0.0231(9) 0.0162(8) 0.0088(7) 0.0006(7) 0.0009(7)
C33 0.0199(9) 0.0284(10) 0.0243(9) 0.0110(8) 0.0015(7) 0.0034(7)
C34 0.0220(10) 0.0454(13) 0.0400(12) 0.0180(10) 0.0040(9) 0.0094(9)
C35 0.0204(10) 0.0523(15) 0.0412(13) 0.0202(11) -0.0041(9) -0.0001(10)
C36 0.0301(11) 0.0370(12) 0.0265(10) 0.0101(9) -0.0071(8) -0.0085(9)
C37 0.0301(10) 0.0270(10) 0.0203(9) 0.0069(8) -0.0003(8) -0.0011(8)
C38 0.074(2) 0.0505(17) 0.101(3) 0.0495(18) 0.051(2) 0.0367(16)
C39 0.0498(16) 0.0396(15) 0.094(2) 0.0237(15) 0.0138(16) 0.0232(13)
C40 0.0405(14) 0.0430(15) 0.090(2) 0.0303(15) 0.0231(14) 0.0166(12)
C41 0.0408(13) 0.0410(14) 0.087(2) 0.0391(14) 0.0341(14) 0.0202(11)
C42 0.0360(12) 0.0340(12) 0.0336(11) 0.0040(9) 0.0036(9) 0.0053(10)
C43 0.0540(16) 0.0524(16) 0.0319(12) -0.0053(11) 0.0008(11) 0.0162(13)
C44 0.0544(17) 0.068(2) 0.0504(17) -0.0088(15) 0.0051(14) 0.0261(16)
C45 0.0572(17) 0.0449(15) 0.0558(17) 0.0018(13) -0.0080(14) 0.0225(13)
C46 0.0607(16) 0.0320(12) 0.0681(18) 0.0202(12) 0.0481(15) 0.0199(12)
C47 0.0260(10) 0.0266(10) 0.0426(12) 0.0053(9) 0.0063(9) 0.0066(8)
C48 0.0327(11) 0.0323(11) 0.0278(10) 0.0038(8) 0.0112(8) 0.0085(9)
C49 0.0351(11) 0.0296(10) 0.0281(10) 0.0027(8) 0.0102(9) 0.0124(9)
C50 0.049(2) 0.189(6) 0.0397(18) 0.010(3) 0.0061(15) 0.052(3)
C51 0.0403(17) 0.150(4) 0.058(2) 0.024(2) -0.0085(15) 0.030(2)
C52 0.052(2) 0.184(5) 0.0368(18) 0.005(2) -0.0014(14) 0.049(3)
C53 0.033(3) 0.083(5) 0.056(4) 0.016(3) -0.002(2) 0.012(3)

loop_
_atom_type_symbol
_atom_type_description
_atom_type_scat_dispersion_real
_atom_type_scat_dispersion_imag
_atom_type_scat_source
C C 0.0033 0.0016 'International Tables Vol C Tables 4.2.6.8 and 6.1.1.4'
H H 0.0000 0.0000 'International Tables Vol C Tables 4.2.6.8 and 6.1.1.4'
K K 0.2009 0.2494 'International Tables Vol C Tables 4.2.6.8 and 6.1.1.4'
N N 0.0061 0.0033 'International Tables Vol C Tables 4.2.6.8 and 6.1.1.4'
O O 0.0106 0.0060 'International Tables Vol C Tables 4.2.6.8 and 6.1.1.4'
Si Si 0.0817 0.0704 'International Tables Vol C Tables 4.2.6.8 and 6.1.1.4'
U U -9.6767 9.6646 'International Tables Vol C Tables 4.2.6.8 and 6.1.1.4'

loop_
_geom_angle_atom_site_label_1
_geom_angle_atom_site_label_2
_geom_angle_atom_site_label_3
_geom_angle
_geom_angle_site_symmetry_1
N4 U1 N2 100.04(6) .
N4 U1 N1 110.15(5) .
N2 U1 N1 119.97(5) .
N4 U1 N3 109.37(5) .
N2 U1 N3 107.16(5) .
N1 U1 N3 109.53(5) .
O2 K1 O1 85.55(6) .
O2 K1 O3 89.19(5) .
O1 K1 O3 83.22(6) .
N1 Si1 C1 109.62(8) .
N1 Si1 C3 113.39(9) .
C1 Si1 C3 108.85(9) .
N1 Si1 C2 114.85(9) .
C1 Si1 C2 104.30(9) .
C3 Si1 C2 105.29(10) .
N1 Si2 C4 114.54(9) .
N1 Si2 C5 112.43(9) .
C4 Si2 C5 104.73(10) .
N1 Si2 C6 111.45(8) .
C4 Si2 C6 103.68(10) .
C5 Si2 C6 109.45(10) .
N2 Si3 C9 115.53(9) .
N2 Si3 C7 110.38(8) .
C9 Si3 C7 105.93(11) .
N2 Si3 C8 113.07(9) .
C9 Si3 C8 105.63(10) .
C7 Si3 C8 105.57(9) .
N2 Si4 C12 113.62(9) .
N2 Si4 C11 114.24(11) .
C12 Si4 C11 102.23(11) .
N2 Si4 C10 110.83(10) .
C12 Si4 C10 107.81(12) .
C11 Si4 C10 107.52(15) .
N3 Si5 C13 110.56(8) .
N3 Si5 C15 113.61(8) .
C13 Si5 C15 105.70(10) .
N3 Si5 C14 115.29(9) .
C13 Si5 C14 104.28(9) .
C15 Si5 C14 106.57(9) .
N3 Si6 C17 113.02(8) .
N3 Si6 C18 112.64(8) .
C17 Si6 C18 107.69(9) .
N3 Si6 C16 115.22(8) .
C17 Si6 C16 104.39(10) .
C18 Si6 C16 102.99(10) .
C41 O1 C38 109.2(2) .
C41 O1 K1 124.14(14) .
C38 O1 K1 126.51(15) .
C45 O2 C42 104.62(18) .
C45 O2 K1 125.06(15) .
C42 O2 K1 129.33(14) .
C46 O3 C49 109.50(17) .
C46 O3 K1 126.12(14) .
C49 O3 K1 122.99(13) .
Si1 N1 Si2 119.37(8) .
Si1 N1 U1 116.32(7) .
Si2 N1 U1 124.31(8) .
Si4 N2 Si3 119.23(9) .
Si4 N2 U1 124.53(8) .
Si3 N2 U1 116.24(8) .
Si5 N3 Si6 118.41(8) .
Si5 N3 U1 115.36(7) .
Si6 N3 U1 126.06(7) .
C19 N4 U1 169.82(12) .
N4 C19 C20 108.65(14) .
N4 C19 C26 111.65(14) .
C20 C19 C26 108.23(14) .
N4 C19 C32 111.13(14) .
C20 C19 C32 111.13(14) .
C26 C19 C32 106.02(14) .
C25 C20 C21 118.45(18) .
C25 C20 C19 124.16(18) .
C21 C20 C19 117.36(16) .
C22 C21 C20 121.1(2) .
C21 C22 C23 120.1(2) .
C24 C23 C22 119.5(2) .
C23 C24 C25 120.8(2) .
C20 C25 C24 120.0(2) .
C27 C26 C31 117.55(17) .
C27 C26 C19 119.97(15) .
C31 C26 C19 122.46(16) .
C26 C27 C28 121.46(17) .
C29 C28 C27 120.08(18) .
C28 C29 C30 119.29(18) .
C29 C30 C31 120.56(19) .
C30 C31 C26 121.05(19) .
C33 C32 C37 117.56(18) .
C33 C32 C19 120.57(16) .
C37 C32 C19 121.86(18) .
C32 C33 C34 121.38(19) .
C35 C34 C33 120.1(2) .
C34 C35 C36 119.4(2) .
C35 C36 C37 120.3(2) .
C36 C37 C32 121.2(2) .
O1 C38 C39 106.9(2) .
C38 C39 C40 105.5(2) .
C41 C40 C39 105.9(2) .
O1 C41 C40 108.1(2) .
O2 C42 C43 105.2(2) .
C42 C43 C44 104.3(2) .
C45 C44 C43 103.0(2) .
O2 C45 C44 105.7(2) .
O3 C46 C47 107.26(18) .
C46 C47 C48 102.26(19) .
C49 C48 C47 102.11(17) .
O3 C49 C48 105.94(17) .
C52 C50 C51 117.6(5) 2_667
C53 C51 C50 117.2(5) .
C53 C51 C52 119.0(6) .
C50 C51 C52 123.7(5) .
C50 C52 C51 118.7(5) 2_667

loop_
_geom_bond_atom_site_label_1
_geom_bond_atom_site_label_2
_geom_bond_distance
_geom_bond_site_symmetry_2
U1 N4 1.9926(14) .
U1 N2 2.3763(15) .
U1 N1 2.3870(14) .
U1 N3 2.3978(14) .
K1 O2 2.6189(16) .
K1 O1 2.6303(18) .
K1 O3 2.6800(17) .
Si1 N1 1.7153(15) .
Si1 C1 1.8705(19) .
Si1 C3 1.879(2) .
Si1 C2 1.883(2) .
Si2 N1 1.7166(15) .
Si2 C4 1.881(2) .
Si2 C5 1.886(2) .
Si2 C6 1.888(2) .
Si3 N2 1.7243(16) .
Si3 C9 1.874(2) .
Si3 C7 1.877(2) .
Si3 C8 1.891(2) .
Si4 N2 1.7192(16) .
Si4 C12 1.868(2) .
Si4 C11 1.881(3) .
Si4 C10 1.884(3) .
Si5 N3 1.7228(15) .
Si5 C13 1.877(2) .
Si5 C15 1.878(2) .
Si5 C14 1.8808(19) .
Si6 N3 1.7253(15) .
Si6 C17 1.877(2) .
Si6 C18 1.8787(19) .
Si6 C16 1.883(2) .
O1 C41 1.419(3) .
O1 C38 1.428(3) .
O2 C45 1.411(3) .
O2 C42 1.430(3) .
O3 C46 1.426(3) .
O3 C49 1.436(2) .
N4 C19 1.448(2) .
C19 C20 1.546(2) .
C19 C26 1.552(2) .
C19 C32 1.559(2) .
C20 C25 1.389(3) .
C20 C21 1.393(3) .
C21 C22 1.382(3) .
C22 C23 1.387(3) .
C23 C24 1.370(4) .
C24 C25 1.403(3) .
C26 C27 1.393(2) .
C26 C31 1.398(3) .
C27 C28 1.394(2) .
C28 C29 1.382(3) .
C29 C30 1.385(3) .
C30 C31 1.388(3) .
C32 C33 1.389(3) .
C32 C37 1.405(3) .
C33 C34 1.398(3) .
C34 C35 1.386(3) .
C35 C36 1.385(4) .
C36 C37 1.390(3) .
C38 C39 1.475(4) .
C39 C40 1.478(4) .
C40 C41 1.475(4) .
C42 C43 1.526(3) .
C43 C44 1.527(4) .
C44 C45 1.496(4) .
C46 C47 1.523(4) .
C47 C48 1.526(3) .
C48 C49 1.510(3) .
C50 C52 1.321(7) 2_667
C50 C51 1.352(6) .
C51 C53 1.349(7) .
C51 C52 1.381(6) .
C52 C50 1.321(7) 2_667
